data_4300537
loop_
_publ_author_name
'Halfen, Jason'
'Phillips, James'

_publ_section_title
;
Gas-Solid Structure Differences in Haloacetonitrile-BF3...
;
_journal_name_full 'Inorganic Chemistry'
_journal_paper_doi 10.1021/ic051491x
_journal_year 2006
_chemical_formula_sum 'C2 H2 B Cl F3 N'
_chemical_formula_weight 143.31
_space_group_IT_number 2
_symmetry_cell_setting triclinic
_symmetry_space_group_name_Hall '-P 1'
_symmetry_space_group_name_H-M 'P -1'
_cell_angle_alpha 103.66(1)
_cell_angle_beta 90.39(1)
_cell_angle_gamma 90.39(1)
_cell_formula_units_Z 4
_cell_length_a 7.499(1)
_cell_length_b 7.682(2)
_cell_length_c 9.275(1)
_cell_measurement_temperature 173(2)
_cell_volume 519.16(16)
_diffrn_ambient_temperature 173(2)
_exptl_crystal_density_diffrn 1.833
_cod_depositor_comments
;
The following automatic conversions were performed:
'_symmetry_cell_setting' value 'Triclinic' changed to 'triclinic'
according to '/home/saulius/struct/CIF-dictionaries/cif_core.dic'
dictionary named 'cif_core.dic' version 2.4.1 from 2010-06-29.

Automatic conversion script
Id: cif_fix_enum 1527 2010-12-29 10:47:43Z saulius 
;
_cod_database_code 4300537

loop_
_symmetry_equiv_pos_as_xyz
'x, y, z'
'-x, -y, -z'

loop_
_atom_site_label
_atom_site_type_symbol
_atom_site_fract_x
_atom_site_fract_y
_atom_site_fract_z
_atom_site_U_iso_or_equiv
_atom_site_adp_type
_atom_site_occupancy
_atom_site_symmetry_multiplicity
_atom_site_calc_flag
_atom_site_refinement_flags
_atom_site_disorder_assembly
_atom_site_disorder_group
B1 B 0.3902(3) 0.3011(3) -0.2119(2) 0.0230(5) Uani 1 1 d . . .
F1 F 0.40739(16) 0.44793(17) -0.26847(14) 0.0364(3) Uani 1 1 d . . .
F2 F 0.39266(17) 0.14437(17) -0.31623(13) 0.0351(3) Uani 1 1 d . . .
F3 F 0.25069(15) 0.31464(17) -0.11633(13) 0.0320(3) Uani 1 1 d . . .
N1 N 0.5702(2) 0.2982(2) -0.10946(18) 0.0236(4) Uani 1 1 d . . .
C1 C 0.6977(3) 0.2862(3) -0.0465(2) 0.0225(4) Uani 1 1 d . . .
C2 C 0.8622(3) 0.2680(3) 0.0336(2) 0.0258(4) Uani 1 1 d . . .
H2A H 0.9020 0.3848 0.0903 0.031 Uiso 1 1 calc R . .
H2B H 0.9549 0.2185 -0.0362 0.031 Uiso 1 1 calc R . .
Cl1 Cl 0.82279(6) 0.12493(7) 0.15455(6) 0.0322(2) Uani 1 1 d . . .
B2 B -0.1234(3) 0.2943(3) 0.6082(3) 0.0255(5) Uani 1 1 d . . .
F4 F -0.1497(2) 0.13650(18) 0.64411(19) 0.0592(5) Uani 1 1 d . . .
F5 F -0.25254(17) 0.3392(3) 0.52094(16) 0.0539(4) Uani 1 1 d . . .
F6 F -0.08800(17) 0.42944(18) 0.72816(14) 0.0400(4) Uani 1 1 d . . .
N2 N 0.0590(2) 0.2706(2) 0.50905(17) 0.0238(4) Uani 1 1 d . . .
C3 C 0.1901(3) 0.2517(3) 0.4466(2) 0.0219(4) Uani 1 1 d . . .
C4 C 0.3590(3) 0.2276(3) 0.3675(2) 0.0259(4) Uani 1 1 d . . .
H4A H 0.4248 0.1307 0.3932 0.031 Uiso 1 1 calc R . .
H4B H 0.4304 0.3361 0.3963 0.031 Uiso 1 1 calc R . .
Cl2 Cl 0.31744(6) 0.17732(7) 0.17426(5) 0.0295(2) Uani 1 1 d . . .

loop_
_atom_site_aniso_label
_atom_site_aniso_U_11
_atom_site_aniso_U_22
_atom_site_aniso_U_33
_atom_site_aniso_U_23
_atom_site_aniso_U_13
_atom_site_aniso_U_12
B1 0.0160(10) 0.0291(11) 0.0254(11) 0.0094(9) -0.0035(8) 0.0002(8)
F1 0.0295(7) 0.0392(7) 0.0476(8) 0.0249(6) -0.0046(6) -0.0019(6)
F2 0.0334(7) 0.0347(7) 0.0332(7) -0.0001(5) -0.0083(5) 0.0056(5)
F3 0.0170(6) 0.0428(7) 0.0382(7) 0.0132(6) 0.0032(5) 0.0022(5)
N1 0.0173(9) 0.0284(9) 0.0253(8) 0.0068(7) 0.0005(7) 0.0017(7)
C1 0.0178(10) 0.0229(10) 0.0264(10) 0.0049(8) 0.0043(8) 0.0001(7)
C2 0.0135(9) 0.0277(10) 0.0371(11) 0.0097(8) -0.0021(8) -0.0002(8)
Cl1 0.0245(3) 0.0420(3) 0.0334(3) 0.0155(2) -0.0048(2) -0.0003(2)
B2 0.0184(11) 0.0282(12) 0.0290(12) 0.0045(9) 0.0068(9) -0.0005(9)
F4 0.0683(11) 0.0299(7) 0.0809(12) 0.0149(7) 0.0473(9) 0.0013(7)
F5 0.0188(7) 0.0975(13) 0.0434(8) 0.0123(8) -0.0017(6) 0.0098(7)
F6 0.0305(7) 0.0430(8) 0.0377(7) -0.0085(6) 0.0077(6) -0.0021(6)
N2 0.0188(9) 0.0274(9) 0.0248(8) 0.0056(7) 0.0014(7) 0.0005(7)
C3 0.0211(10) 0.0230(10) 0.0214(9) 0.0050(7) -0.0032(8) 0.0002(8)
C4 0.0162(10) 0.0357(11) 0.0246(10) 0.0048(8) -0.0002(8) 0.0005(8)
Cl2 0.0216(3) 0.0415(3) 0.0249(3) 0.0069(2) 0.00321(19) 0.0008(2)

loop_
_geom_bond_atom_site_label_1
_geom_bond_atom_site_label_2
_geom_bond_distance
_geom_bond_site_symmetry_2
_geom_bond_publ_flag
B1 F2 1.355(3) . ?
B1 F1 1.358(3) . ?
B1 F3 1.364(3) . ?
B1 N1 1.649(2) . ?
N1 C1 1.132(3) . ?
C1 C2 1.460(3) . ?
C2 Cl1 1.771(2) . ?
B2 F4 1.345(3) . ?
B2 F6 1.354(3) . ?
B2 F5 1.355(3) . ?
B2 N2 1.640(3) . ?
N2 C3 1.137(3) . ?
C3 C4 1.459(3) . ?
C4 Cl2 1.7672(19) . ?
